data_7119367
loop_
_publ_author_name
'Phonsri, Wasinee'
'Davies, Casey G.'
'Jameson, Guy N. L.'
'Moubaraki, Boujemaa'
'Ward, Jas S.'
'Kruger, Paul E.'
'Chastanet, Guillaume'
'Murray, Keith S.'

_publ_section_title
;
 Symmetry breaking above room temperature in an Fe(ii) spin crossover
 complex with an N4O2 donor set.
;
_journal_issue 8
_journal_name_full 'Chemical communications (Cambridge, England)'
_journal_page_first 1374
_journal_page_last 1377
_journal_paper_doi 10.1039/c6cc10040f
_journal_volume 53
_journal_year 2017
_chemical_formula_moiety 'C32 H20 Cl2 Fe N4 O2'
_chemical_formula_sum 'C32 H20 Cl2 Fe N4 O2'
_chemical_formula_weight 619.27
_space_group_crystal_system triclinic
_space_group_IT_number 2
_space_group_name_Hall '-P 1'
_space_group_name_H-M_alt 'P -1'
_symmetry_space_group_name_Hall '-P 1'
_symmetry_space_group_name_H-M 'P -1'
_atom_sites_solution_hydrogens geom
_audit_creation_date 2016-05-21
_audit_creation_method
;
Olex2 1.2
(compiled 2016.02.19 svn.r3266 for OlexSys, GUI svn.r5155)
;
_audit_update_record
;
2016-07-25 deposited with the CCDC.
2017-01-06 downloaded from the CCDC.
;
_cell_angle_alpha 90.696(4)
_cell_angle_beta 93.869(4)
_cell_angle_gamma 90.429(4)
_cell_formula_units_Z 4
_cell_length_a 10.3266(6)
_cell_length_b 13.1023(6)
_cell_length_c 19.6014(9)
_cell_measurement_reflns_used 4717
_cell_measurement_temperature 312.00(10)
_cell_measurement_theta_max 76.0420
_cell_measurement_theta_min 4.5250
_cell_volume 2645.8(2)
_computing_cell_refinement 'CrysAlisPro 1.171.38.43b (Rigaku OD, 2015)'
_computing_data_collection 'CrysAlisPro 1.171.38.43b (Rigaku OD, 2015)'
_computing_data_reduction 'CrysAlisPro 1.171.38.43b (Rigaku OD, 2015)'
_computing_molecular_graphics 'Olex2 (Dolomanov et al., 2009)'
_computing_publication_material 'Olex2 (Dolomanov et al., 2009)'
_computing_structure_refinement 'ShelXL (Sheldrick, 2015)'
_diffrn_ambient_environment air
_diffrn_ambient_temperature 312.00(10)
_diffrn_detector 'CCD plate'
_diffrn_detector_area_resol_mean 10.6501
_diffrn_detector_type Atlas
_diffrn_measured_fraction_theta_full 0.999
_diffrn_measured_fraction_theta_max 0.968
_diffrn_measurement_details
;
List of Runs (angles in degrees, time in seconds):

  # Type    Start    End  Width  t~exp~   \w     \q     \k     \f   Frames
#--------------------------------------------------------------------------
  1  \w    -48.00  33.00   1.00   10.00    --  -38.50  37.00   0.00   81
  2  \w    -48.00  10.00   1.00   10.00    --  -38.50  37.00-180.00   58
  3  \w   -116.00 -10.00   1.00   10.00    --  -38.50 -19.00-180.00  106
  4  \w      4.00  80.00   1.00   10.00    --   42.63 -99.00  90.00   76
  5  \w     54.00  81.00   1.00   10.00    --   42.63-125.00   0.00   27
  6  \w     15.00  51.00   1.00   10.00    --   42.63  77.00-150.00   36
  7  \w     37.00  90.00   1.00   40.00    --  111.00 -94.00-150.00   53
  8  \w     57.00  83.00   1.00   40.00    --  111.00 -30.00 150.00   26
  9  \w    115.00 173.00   1.00   40.00    --  111.00 125.00-180.00   58
 10  \w     90.00 121.00   1.00   40.00    --  111.00-125.00  30.00   31
 11  \w     83.00 176.00   1.00   40.00    --  111.00  15.00-120.00   93
 12  \w     97.00 174.00   1.00   40.00    --  111.00  30.00 -60.00   77
 13  \w     54.00  88.00   1.00   40.00    --  111.00 -30.00  90.00   34
 14  \w     64.00 121.00   1.00   40.00    --  111.00-125.00 150.00   57
 15  \w     44.00  69.00   1.00   40.00    --  111.00-125.00 -60.00   25
 16  \w     43.00  98.00   1.00   40.00    --  111.00 -45.00 -60.00   55
 17  \w     31.00  88.00   1.00   40.00    --  111.00 -94.00 150.00   57
 18  \w     41.00  87.00   1.00   40.00    --  111.00 -30.00  30.00   46
 19  \w     88.00 118.00   1.00   40.00    --  111.00-125.00 -60.00   30
 20  \w     60.00  89.00   1.00   40.00    --  111.00 -30.00-120.00   29
 21  \w     95.00 124.00   1.00   40.00    --  111.00 125.00 120.00   29
 22  \w    147.00 174.00   1.00   40.00    --  111.00 125.00 120.00   27
 23  \w     38.00  69.00   1.00   40.00    --  111.00 -30.00 -30.00   31
 24  \w     49.00 121.00   1.00   40.00    --  111.00 -61.00-150.00   72
;
_diffrn_measurement_device 'four-circle diffractometer'
_diffrn_measurement_device_type 'SuperNova, Dual, Cu at zero, Atlas'
_diffrn_measurement_method '\f and \w scans'
_diffrn_orient_matrix_type 'CrysAlisPro convention (1999,Acta A55,543-557)'
_diffrn_orient_matrix_UB_11 -0.0198312000
_diffrn_orient_matrix_UB_12 -0.1083827000
_diffrn_orient_matrix_UB_13 0.0272803000
_diffrn_orient_matrix_UB_21 -0.1350881000
_diffrn_orient_matrix_UB_22 -0.0056057000
_diffrn_orient_matrix_UB_23 -0.0383974000
_diffrn_orient_matrix_UB_31 0.0609666000
_diffrn_orient_matrix_UB_32 -0.0452740000
_diffrn_orient_matrix_UB_33 -0.0631487000
_diffrn_radiation_monochromator mirror
_diffrn_radiation_probe x-ray
_diffrn_radiation_type CuK\a
_diffrn_radiation_wavelength 1.54184
_diffrn_reflns_av_R_equivalents 0.0518
_diffrn_reflns_av_unetI/netI 0.0756
_diffrn_reflns_Laue_measured_fraction_full 0.999
_diffrn_reflns_Laue_measured_fraction_max 0.968
_diffrn_reflns_limit_h_max 12
_diffrn_reflns_limit_h_min -12
_diffrn_reflns_limit_k_max 13
_diffrn_reflns_limit_k_min -16
_diffrn_reflns_limit_l_max 18
_diffrn_reflns_limit_l_min -24
_diffrn_reflns_number 20178
_diffrn_reflns_point_group_measured_fraction_full 0.999
_diffrn_reflns_point_group_measured_fraction_max 0.968
_diffrn_reflns_theta_full 67.684
_diffrn_reflns_theta_max 76.826
_diffrn_reflns_theta_min 3.374
_diffrn_source 'micro-focus sealed X-ray tube'
_diffrn_source_type 'SuperNova (Cu) X-ray Source'
_exptl_absorpt_coefficient_mu 6.753
_exptl_absorpt_correction_T_max 1.00000
_exptl_absorpt_correction_T_min 0.62336
_exptl_absorpt_correction_type multi-scan
_exptl_absorpt_process_details
;
CrysAlisPro 1.171.38.43b (Rigaku Oxford Diffraction, 2015)
Empirical absorption correction using spherical harmonics,
 implemented in SCALE3 ABSPACK scaling algorithm.
;
_exptl_crystal_colour brown
_exptl_crystal_colour_primary brown
_exptl_crystal_density_diffrn 1.555
_exptl_crystal_description plate
_exptl_crystal_F_000 1264
_exptl_crystal_size_max 0.25
_exptl_crystal_size_mid 0.06
_exptl_crystal_size_min 0.03
_refine_diff_density_max 1.000
_refine_diff_density_min -0.561
_refine_diff_density_rms 0.071
_refine_ls_extinction_method none
_refine_ls_goodness_of_fit_ref 0.998
_refine_ls_hydrogen_treatment mixed
_refine_ls_matrix_type full
_refine_ls_number_parameters 739
_refine_ls_number_reflns 10788
_refine_ls_number_restraints 0
_refine_ls_restrained_S_all 0.998
_refine_ls_R_factor_all 0.0984
_refine_ls_R_factor_gt 0.0673
_refine_ls_shift/su_max 0.001
_refine_ls_shift/su_mean 0.000
_refine_ls_structure_factor_coef Fsqd
_refine_ls_weighting_details 'w=1/[\s^2^(Fo^2^)+(0.1013P)^2^] where P=(Fo^2^+2Fc^2^)/3'
_refine_ls_weighting_scheme calc
_refine_ls_wR_factor_gt 0.1762
_refine_ls_wR_factor_ref 0.2083
_reflns_Friedel_coverage 0.000
_reflns_number_gt 6879
_reflns_number_total 10788
_reflns_threshold_expression 'I > 2\s(I)'
_cod_data_source_file c6cc10040f2.cif
_cod_data_source_block WS74-312K_scale2
_cod_depositor_comments 'Adding full bibliography for 7119364--7119369.cif.'
_cod_database_code 7119367
_shelxl_version_number 2014/6
_shelx_space_group_comment
;
The symmetry employed for this shelxl refinement is uniquely defined
by the following loop, which should always be used as a source of
symmetry information in preference to the above space-group names.
They are only intended as comments.
;
_reflns_odcompleteness_completeness 99.89
_reflns_odcompleteness_iscentric 1
_reflns_odcompleteness_theta 69.95
_olex2_refinement_description
;
1. Fixed Uiso
 At 1.2 times of:
  All C(H) groups
2.a Aromatic/amide H refined with riding coordinates:
 C2(H2), C3(H3), C5(H5), C7(H7), C9(H9), C10(H10), C11(H11), C13(H13),
 C14(H14), C15(H15), C18(H18), C19(H19), C21(H21), C23(H23), C25(H25), C26(H26),
  C27(H27), C29(H29), C30(H30), C31(H31), C52(H52), C53(H53), C55(H55),
 C57(H57), C59(H59), C60(H60), C61(H61), C63(H63), C64(H64), C65(H65), C68(H68),
  C69(H69), C71(H71), C73(H73), C75(H75), C76(H76), C77(H77), C79(H79),
 C80(H80), C81(H81)
;

loop_
_space_group_symop_operation_xyz
'x, y, z'
'-x, -y, -z'

loop_
_atom_site_label
_atom_site_type_symbol
_atom_site_fract_x
_atom_site_fract_y
_atom_site_fract_z
_atom_site_U_iso_or_equiv
_atom_site_adp_type
_atom_site_occupancy
_atom_site_symmetry_multiplicity
_atom_site_calc_flag
_atom_site_refinement_flags
Fe1 Fe 0.37406(7) 0.24871(5) 0.49152(3) 0.05267(19) Uani 1 1 d .
Cl2 Cl 0.75441(19) 0.5213(2) 0.76535(9) 0.1155(7) Uani 1 1 d .
Cl1 Cl 0.77742(15) 0.04212(15) 0.23031(8) 0.0943(5) Uani 1 1 d .
O2 O 0.5077(4) 0.2289(3) 0.5666(2) 0.0745(9) Uani 1 1 d .
O1 O 0.5028(4) 0.2870(3) 0.42576(18) 0.0680(9) Uani 1 1 d .
N3 N 0.3499(4) 0.3962(3) 0.52028(19) 0.0539(8) Uani 1 1 d .
N4 N 0.2238(4) 0.2889(3) 0.42237(18) 0.0544(8) Uani 1 1 d .
N1 N 0.3761(3) 0.1008(3) 0.45973(19) 0.0522(8) Uani 1 1 d .
N2 N 0.2355(4) 0.1886(3) 0.55116(19) 0.0616(9) Uani 1 1 d .
C17 C 0.5605(5) 0.2985(4) 0.6082(3) 0.0662(12) Uani 1 1 d .
C18 C 0.6621(7) 0.2680(6) 0.6557(3) 0.0868(17) Uani 1 1 d .
H18 H 0.6895 0.1990 0.6553 0.104 Uiso 1 1 calc R
C19 C 0.7219(7) 0.3349(7) 0.7022(3) 0.093(2) Uani 1 1 d .
H19 H 0.7897 0.3120 0.7334 0.112 Uiso 1 1 calc R
C20 C 0.6830(5) 0.4368(6) 0.7038(3) 0.0817(17) Uani 1 1 d .
C21 C 0.5890(5) 0.4709(5) 0.6566(3) 0.0725(13) Uani 1 1 d .
H21 H 0.5663 0.5410 0.6566 0.087 Uiso 1 1 calc R
C22 C 0.5265(4) 0.4042(4) 0.6089(2) 0.0608(11) Uani 1 1 d .
C23 C 0.4261(4) 0.4475(4) 0.5641(2) 0.0574(10) Uani 1 1 d .
H23 H 0.4145 0.5193 0.5667 0.069 Uiso 1 1 calc R
C24 C 0.2484(4) 0.4471(4) 0.4822(2) 0.0577(10) Uani 1 1 d .
C25 C 0.2102(6) 0.5465(4) 0.4918(3) 0.0753(14) Uani 1 1 d .
H25 H 0.2536 0.5883 0.5262 0.090 Uiso 1 1 calc R
C26 C 0.1066(7) 0.5855(5) 0.4501(4) 0.0885(18) Uani 1 1 d .
H26 H 0.0817 0.6544 0.4568 0.106 Uiso 1 1 calc R
C27 C 0.0402(6) 0.5284(5) 0.4004(3) 0.0824(16) Uani 1 1 d .
H27 H -0.0300 0.5572 0.3736 0.099 Uiso 1 1 calc R
C28 C 0.0768(5) 0.4264(4) 0.3893(3) 0.0663(12) Uani 1 1 d .
C29 C 0.0177(5) 0.3608(5) 0.3391(3) 0.0748(14) Uani 1 1 d .
H29 H -0.0529 0.3846 0.3102 0.090 Uiso 1 1 calc R
C30 C 0.0595(5) 0.2647(5) 0.3314(3) 0.0718(13) Uani 1 1 d .
H30 H 0.0180 0.2204 0.2979 0.086 Uiso 1 1 calc R
C31 C 0.1653(5) 0.2308(4) 0.3735(2) 0.0634(11) Uani 1 1 d .
H31 H 0.1963 0.1636 0.3667 0.076 Uiso 1 1 calc R
C32 C 0.1825(4) 0.3868(3) 0.4306(2) 0.0547(10) Uani 1 1 d .
C1 C 0.5554(4) 0.2291(4) 0.3822(2) 0.0581(10) Uani 1 1 d .
C2 C 0.6449(5) 0.2729(4) 0.3376(3) 0.0721(13) Uani 1 1 d .
H2 H 0.6609 0.3443 0.3404 0.086 Uiso 1 1 calc R
C3 C 0.7073(5) 0.2172(5) 0.2917(3) 0.0754(14) Uani 1 1 d .
H3 H 0.7644 0.2502 0.2628 0.090 Uiso 1 1 calc R
C4 C 0.6891(5) 0.1137(5) 0.2865(2) 0.0677(12) Uani 1 1 d .
C5 C 0.6032(5) 0.0646(4) 0.3273(3) 0.0635(11) Uani 1 1 d .
H5 H 0.5902 -0.0071 0.3232 0.076 Uiso 1 1 calc R
C6 C 0.5363(4) 0.1209(4) 0.3744(2) 0.0567(10) Uani 1 1 d .
C7 C 0.4494(4) 0.0628(3) 0.4140(2) 0.0542(9) Uani 1 1 d .
H7 H 0.4451 -0.0089 0.4062 0.065 Uiso 1 1 calc R
C8 C 0.2898(4) 0.0361(4) 0.4924(2) 0.0569(10) Uani 1 1 d .
C9 C 0.2743(5) -0.0673(4) 0.4830(3) 0.0741(13) Uani 1 1 d .
H9 H 0.3239 -0.1030 0.4515 0.089 Uiso 1 1 calc R
C10 C 0.1835(7) -0.1204(5) 0.5207(4) 0.0929(19) Uani 1 1 d .
H10 H 0.1742 -0.1921 0.5144 0.111 Uiso 1 1 calc R
C11 C 0.1100(6) -0.0727(6) 0.5652(4) 0.097(2) Uani 1 1 d .
H11 H 0.0489 -0.1107 0.5889 0.117 Uiso 1 1 calc R
C12 C 0.1229(5) 0.0322(5) 0.5766(3) 0.0796(16) Uani 1 1 d .
C13 C 0.0541(6) 0.0885(8) 0.6242(3) 0.106(3) Uani 1 1 d .
H13 H -0.0066 0.0546 0.6505 0.127 Uiso 1 1 calc R
C14 C 0.0740(7) 0.1908(8) 0.6327(3) 0.103(3) Uani 1 1 d .
H14 H 0.0251 0.2294 0.6630 0.123 Uiso 1 1 calc R
C15 C 0.1685(6) 0.2376(6) 0.5955(3) 0.0820(17) Uani 1 1 d .
H15 H 0.1851 0.3084 0.6028 0.098 Uiso 1 1 calc R
C16 C 0.2153(4) 0.0872(4) 0.5411(2) 0.0619(11) Uani 1 1 d .
Fe51 Fe 0.88280(7) 0.25065(5) 0.99252(3) 0.05410(19) Uani 1 1 d .
Cl51 Cl 1.27420(16) 0.46192(15) 0.72604(8) 0.0950(5) Uani 1 1 d .
Cl52 Cl 1.25002(19) -0.03114(18) 1.26390(9) 0.1068(6) Uani 1 1 d .
O51 O 1.0120(4) 0.2172(3) 0.92377(19) 0.0705(9) Uani 1 1 d .
O52 O 1.0146(4) 0.2640(3) 1.0722(2) 0.0795(10) Uani 1 1 d .
N51 N 0.8795(3) 0.4014(3) 0.95887(18) 0.0515(7) Uani 1 1 d .
N52 N 0.7398(4) 0.3186(3) 1.05233(19) 0.0605(9) Uani 1 1 d .
N53 N 0.8486(4) 0.0999(3) 1.02154(19) 0.0546(8) Uani 1 1 d .
N54 N 0.7243(4) 0.2053(3) 0.92263(18) 0.0548(8) Uani 1 1 d .
C51 C 1.0635(5) 0.2751(4) 0.8798(2) 0.0588(10) Uani 1 1 d .
C52 C 1.1501(6) 0.2303(5) 0.8352(3) 0.0744(14) Uani 1 1 d .
H52 H 1.160(6) 0.159(5) 0.840(3) 0.073(16) Uiso 1 1 d .
C53 C 1.2111(5) 0.2866(5) 0.7889(3) 0.0743(14) Uani 1 1 d .
H53 H 1.259(6) 0.254(5) 0.753(3) 0.077(17) Uiso 1 1 d .
C54 C 1.1895(5) 0.3904(5) 0.7842(3) 0.0693(13) Uani 1 1 d .
C55 C 1.1050(5) 0.4378(4) 0.8245(2) 0.0628(11) Uani 1 1 d .
H55 H 1.098(6) 0.505(5) 0.821(3) 0.077(18) Uiso 1 1 d .
C56 C 1.0388(4) 0.3817(4) 0.8732(2) 0.0560(9) Uani 1 1 d .
C57 C 0.9530(4) 0.4384(3) 0.9127(2) 0.0535(9) Uani 1 1 d .
H57 H 0.954(4) 0.512(3) 0.9085(19) 0.034(9) Uiso 1 1 d .
C58 C 0.7925(4) 0.4668(3) 0.9907(2) 0.0558(9) Uani 1 1 d .
C59 C 0.7764(5) 0.5695(4) 0.9790(3) 0.0715(13) Uani 1 1 d .
H59 H 0.845(8) 0.601(6) 0.949(4) 0.12(3) Uiso 1 1 d .
C60 C 0.6867(6) 0.6239(5) 1.0138(4) 0.0859(18) Uani 1 1 d .
H60 H 0.677(6) 0.702(5) 1.008(3) 0.081(17) Uiso 1 1 d .
C61 C 0.6126(6) 0.5808(6) 1.0605(4) 0.090(2) Uani 1 1 d .
H61 H 0.542(7) 0.620(5) 1.082(3) 0.10(2) Uiso 1 1 d .
C62 C 0.6263(5) 0.4760(5) 1.0747(3) 0.0779(16) Uani 1 1 d .
C63 C 0.5568(6) 0.4230(8) 1.1231(3) 0.095(2) Uani 1 1 d .
H63 H 0.503(8) 0.463(6) 1.142(4) 0.10(2) Uiso 1 1 d .
C64 C 0.5788(7) 0.3229(9) 1.1347(3) 0.098(2) Uani 1 1 d .
H64 H 0.542(9) 0.293(7) 1.166(4) 0.12(3) Uiso 1 1 d .
C65 C 0.6740(6) 0.2731(6) 1.0987(3) 0.0796(16) Uani 1 1 d .
H65 H 0.684(5) 0.207(4) 1.106(2) 0.048(13) Uiso 1 1 d .
C66 C 0.7187(4) 0.4186(4) 1.0404(2) 0.0572(10) Uani 1 1 d .
C67 C 1.0670(5) 0.1941(4) 1.1115(3) 0.0647(11) Uani 1 1 d .
C68 C 1.1712(7) 0.2226(6) 1.1588(3) 0.0841(16) Uani 1 1 d .
H68 H 1.187(9) 0.294(7) 1.156(4) 0.13(3) Uiso 1 1 d .
C69 C 1.2263(6) 0.1550(6) 1.2038(3) 0.0838(17) Uani 1 1 d .
H69 H 1.291(6) 0.169(4) 1.233(3) 0.072(17) Uiso 1 1 d .
C70 C 1.1835(6) 0.0547(5) 1.2035(3) 0.0776(15) Uani 1 1 d .
C71 C 1.0868(5) 0.0216(5) 1.1567(3) 0.0699(13) Uani 1 1 d .
H71 H 1.059(5) -0.047(4) 1.155(3) 0.063(15) Uiso 1 1 d .
C72 C 1.0266(5) 0.0912(4) 1.1097(2) 0.0608(11) Uani 1 1 d .
C73 C 0.9235(4) 0.0492(4) 1.0643(2) 0.0565(10) Uani 1 1 d .
H73 H 0.923(4) -0.020(4) 1.071(2) 0.044(11) Uiso 1 1 d .
C74 C 0.7460(5) 0.0491(3) 0.9831(2) 0.0575(10) Uani 1 1 d .
C75 C 0.7037(6) -0.0498(4) 0.9920(3) 0.0719(13) Uani 1 1 d .
H75 H 0.750(7) -0.091(5) 1.029(3) 0.09(2) Uiso 1 1 d .
C76 C 0.5984(7) -0.0896(5) 0.9508(4) 0.0894(18) Uani 1 1 d .
H76 H 0.575(8) -0.150(6) 0.959(4) 0.10(2) Uiso 1 1 d .
C77 C 0.5340(6) -0.0351(5) 0.9021(3) 0.0788(15) Uani 1 1 d .
H77 H 0.466(6) -0.062(4) 0.868(3) 0.072(16) Uiso 1 1 d .
C78 C 0.5737(5) 0.0673(4) 0.8909(3) 0.0657(12) Uani 1 1 d .
C79 C 0.5125(6) 0.1309(5) 0.8408(3) 0.0754(14) Uani 1 1 d .
H79 H 0.447(6) 0.109(5) 0.817(3) 0.072(17) Uiso 1 1 d .
C80 C 0.5581(6) 0.2268(5) 0.8332(3) 0.0718(13) Uani 1 1 d .
H80 H 0.522(9) 0.268(7) 0.799(4) 0.13(3) Uiso 1 1 d .
C81 C 0.6655(5) 0.2622(4) 0.8746(3) 0.0656(11) Uani 1 1 d .
H81 H 0.701(5) 0.339(4) 0.869(2) 0.054(12) Uiso 1 1 d .
C82 C 0.6806(4) 0.1082(3) 0.9318(2) 0.0554(10) Uani 1 1 d .

loop_
_atom_site_aniso_label
_atom_site_aniso_U_11
_atom_site_aniso_U_22
_atom_site_aniso_U_33
_atom_site_aniso_U_23
_atom_site_aniso_U_13
_atom_site_aniso_U_12
Fe1 0.0600(4) 0.0431(3) 0.0566(4) -0.0018(3) 0.0161(3) 0.0036(3)
Cl2 0.0862(11) 0.176(2) 0.0822(10) -0.0165(11) -0.0083(8) -0.0158(11)
Cl1 0.0743(8) 0.1299(13) 0.0815(9) -0.0184(8) 0.0290(7) 0.0084(8)
O2 0.064(2) 0.065(2) 0.095(3) 0.0104(18) 0.0064(18) 0.0143(17)
O1 0.070(2) 0.0596(19) 0.076(2) 0.0022(15) 0.0227(17) -0.0080(15)
N3 0.0502(18) 0.0493(18) 0.063(2) 0.0030(15) 0.0119(16) 0.0020(14)
N4 0.0498(18) 0.062(2) 0.0524(18) 0.0037(15) 0.0077(15) -0.0009(15)
N1 0.0480(17) 0.0466(17) 0.0623(19) 0.0055(14) 0.0060(15) -0.0000(14)
N2 0.0506(19) 0.080(3) 0.055(2) 0.0048(17) 0.0149(16) 0.0041(18)
C17 0.054(2) 0.078(3) 0.069(3) 0.019(2) 0.013(2) 0.006(2)
C18 0.080(4) 0.103(5) 0.078(4) 0.020(3) 0.008(3) 0.022(3)
C19 0.073(4) 0.138(6) 0.069(3) 0.022(4) 0.005(3) 0.017(4)
C20 0.056(3) 0.128(5) 0.061(3) -0.001(3) 0.009(2) -0.003(3)
C21 0.057(3) 0.088(4) 0.075(3) 0.002(3) 0.020(2) 0.002(2)
C22 0.049(2) 0.075(3) 0.060(2) 0.005(2) 0.0166(19) -0.002(2)
C23 0.048(2) 0.058(2) 0.069(3) 0.003(2) 0.0190(19) 0.0034(18)
C24 0.050(2) 0.055(2) 0.069(3) 0.0047(19) 0.0136(19) 0.0045(18)
C25 0.077(3) 0.061(3) 0.087(4) -0.000(3) -0.004(3) 0.013(2)
C26 0.091(4) 0.062(3) 0.111(5) 0.002(3) -0.001(4) 0.020(3)
C27 0.072(3) 0.075(3) 0.098(4) 0.013(3) -0.013(3) 0.017(3)
C28 0.056(2) 0.071(3) 0.072(3) 0.013(2) 0.007(2) 0.008(2)
C29 0.054(3) 0.097(4) 0.073(3) 0.017(3) -0.002(2) 0.001(3)
C30 0.065(3) 0.083(4) 0.068(3) -0.001(2) 0.006(2) -0.005(3)
C31 0.055(2) 0.074(3) 0.062(3) -0.003(2) 0.007(2) -0.003(2)
C32 0.051(2) 0.058(2) 0.057(2) 0.0100(18) 0.0152(18) 0.0038(18)
C1 0.052(2) 0.067(3) 0.056(2) 0.0102(19) 0.0067(18) -0.0036(19)
C2 0.068(3) 0.072(3) 0.077(3) 0.015(2) 0.014(3) -0.011(2)
C3 0.063(3) 0.100(4) 0.065(3) 0.018(3) 0.015(2) -0.005(3)
C4 0.051(2) 0.093(4) 0.060(2) -0.005(2) 0.013(2) 0.006(2)
C5 0.052(2) 0.068(3) 0.071(3) -0.009(2) 0.007(2) 0.004(2)
C6 0.051(2) 0.063(3) 0.056(2) 0.0020(19) 0.0107(18) 0.0022(18)
C7 0.048(2) 0.050(2) 0.065(2) -0.0002(18) 0.0073(18) 0.0034(16)
C8 0.046(2) 0.057(2) 0.067(2) 0.0139(19) -0.0000(18) -0.0041(17)
C9 0.067(3) 0.064(3) 0.091(4) 0.014(3) 0.002(3) -0.011(2)
C10 0.078(4) 0.076(4) 0.123(5) 0.030(4) -0.012(4) -0.021(3)
C11 0.057(3) 0.126(6) 0.109(5) 0.057(4) -0.001(3) -0.020(3)
C12 0.050(2) 0.113(5) 0.077(3) 0.042(3) 0.003(2) -0.010(3)
C13 0.057(3) 0.187(9) 0.078(4) 0.049(5) 0.023(3) 0.008(4)
C14 0.070(4) 0.176(8) 0.065(3) 0.018(4) 0.025(3) 0.028(5)
C15 0.064(3) 0.124(5) 0.061(3) -0.000(3) 0.022(2) 0.018(3)
C16 0.044(2) 0.084(3) 0.058(2) 0.023(2) 0.0060(18) 0.005(2)
Fe51 0.0618(4) 0.0443(3) 0.0580(4) 0.0067(3) 0.0159(3) -0.0011(3)
Cl51 0.0785(9) 0.1311(14) 0.0787(8) 0.0157(8) 0.0279(7) -0.0110(8)
Cl52 0.0886(11) 0.1449(16) 0.0866(10) 0.0222(10) -0.0025(8) 0.0240(11)
O51 0.076(2) 0.0568(18) 0.082(2) 0.0051(15) 0.0288(18) 0.0129(16)
O52 0.079(2) 0.068(2) 0.092(3) 0.0033(19) 0.005(2) -0.0141(18)
N51 0.0457(17) 0.0480(18) 0.0612(19) 0.0003(14) 0.0067(15) -0.0008(14)
N52 0.052(2) 0.073(2) 0.059(2) -0.0012(17) 0.0189(16) -0.0012(17)
N53 0.0523(19) 0.0503(18) 0.062(2) 0.0013(15) 0.0119(16) -0.0003(14)
N54 0.0532(19) 0.058(2) 0.0541(18) 0.0002(15) 0.0109(15) 0.0040(15)
C51 0.056(2) 0.063(3) 0.058(2) -0.0071(19) 0.0088(19) 0.0003(19)
C52 0.072(3) 0.071(3) 0.081(3) -0.009(3) 0.015(3) 0.007(3)
C53 0.063(3) 0.099(4) 0.062(3) -0.010(3) 0.014(2) 0.009(3)
C54 0.053(2) 0.095(4) 0.061(3) 0.009(2) 0.008(2) -0.004(2)
C55 0.058(3) 0.071(3) 0.061(2) 0.006(2) 0.010(2) -0.003(2)
C56 0.050(2) 0.062(3) 0.056(2) 0.0015(18) 0.0042(18) 0.0026(18)
C57 0.051(2) 0.047(2) 0.063(2) 0.0065(17) 0.0046(18) -0.0008(16)
C58 0.046(2) 0.057(2) 0.063(2) -0.0086(19) -0.0009(18) 0.0040(17)
C59 0.059(3) 0.060(3) 0.095(4) -0.009(3) 0.001(3) 0.011(2)
C60 0.066(3) 0.068(3) 0.122(5) -0.022(3) -0.007(3) 0.014(3)
C61 0.059(3) 0.097(5) 0.113(5) -0.042(4) -0.003(3) 0.022(3)
C62 0.050(3) 0.111(5) 0.071(3) -0.031(3) 0.005(2) 0.005(3)
C63 0.063(3) 0.152(8) 0.072(3) -0.032(4) 0.018(3) 0.004(4)
C64 0.072(4) 0.162(8) 0.064(3) -0.005(4) 0.026(3) -0.019(4)
C65 0.074(3) 0.106(5) 0.062(3) 0.005(3) 0.024(2) -0.017(3)
C66 0.0406(19) 0.071(3) 0.060(2) -0.012(2) 0.0065(17) 0.0016(18)
C67 0.060(3) 0.073(3) 0.062(3) -0.000(2) 0.013(2) -0.000(2)
C68 0.081(4) 0.089(4) 0.083(4) -0.006(3) 0.011(3) -0.012(3)
C69 0.067(3) 0.123(6) 0.062(3) -0.006(3) 0.001(3) -0.002(3)
C70 0.065(3) 0.106(5) 0.063(3) 0.007(3) 0.012(2) 0.013(3)
C71 0.059(3) 0.080(4) 0.073(3) 0.005(3) 0.017(2) 0.012(2)
C72 0.053(2) 0.070(3) 0.062(2) -0.001(2) 0.0190(19) 0.003(2)
C73 0.055(2) 0.052(2) 0.066(3) 0.0037(19) 0.020(2) 0.0024(18)
C74 0.057(2) 0.050(2) 0.067(3) -0.0042(19) 0.015(2) -0.0030(18)
C75 0.074(3) 0.056(3) 0.086(3) 0.006(2) 0.005(3) -0.008(2)
C76 0.087(4) 0.064(3) 0.116(5) -0.001(3) -0.004(4) -0.022(3)
C77 0.069(3) 0.071(3) 0.095(4) -0.010(3) -0.004(3) -0.015(3)
C78 0.052(2) 0.077(3) 0.069(3) -0.011(2) 0.008(2) 0.001(2)
C79 0.058(3) 0.097(4) 0.071(3) -0.006(3) -0.002(2) -0.001(3)
C80 0.066(3) 0.081(4) 0.068(3) 0.004(3) 0.004(2) 0.008(3)
C81 0.061(3) 0.067(3) 0.069(3) 0.003(2) 0.005(2) 0.005(2)
C82 0.049(2) 0.058(2) 0.061(2) -0.0031(19) 0.0174(18) 0.0031(18)

loop_
_atom_type_symbol
_atom_type_description
_atom_type_scat_dispersion_real
_atom_type_scat_dispersion_imag
_atom_type_scat_source
C C 0.0181 0.0091 'International Tables Vol C Tables 4.2.6.8 and 6.1.1.4'
H H 0.0000 0.0000 'International Tables Vol C Tables 4.2.6.8 and 6.1.1.4'
Cl Cl 0.3639 0.7018 'International Tables Vol C Tables 4.2.6.8 and 6.1.1.4'
Fe Fe -1.1336 3.1974 'International Tables Vol C Tables 4.2.6.8 and 6.1.1.4'
N N 0.0311 0.0180 'International Tables Vol C Tables 4.2.6.8 and 6.1.1.4'
O O 0.0492 0.0322 'International Tables Vol C Tables 4.2.6.8 and 6.1.1.4'

loop_
_exptl_crystal_face_index_h
_exptl_crystal_face_index_k
_exptl_crystal_face_index_l
_exptl_crystal_face_perp_dist
6 0 -4 0.0128
-6 0 4 0.0128
1 -8 5 0.1039
-2 8 -1 0.1070
6 0 6 0.0246
-6 0 -6 0.0246
3 0 -12 0.0235
-3 0 12 0.0368

loop_
_geom_angle_atom_site_label_1
_geom_angle_atom_site_label_2
_geom_angle_atom_site_label_3
_geom_angle
O2 Fe1 O1 93.24(17)
O2 Fe1 N3 91.41(16)
O1 Fe1 N3 92.21(14)
O2 Fe1 N1 93.95(15)
O1 Fe1 N1 91.27(14)
N3 Fe1 N1 173.44(15)
O2 Fe1 N4 170.69(15)
O1 Fe1 N4 90.68(15)
N3 Fe1 N4 80.00(16)
N1 Fe1 N4 94.40(15)
O2 Fe1 N2 89.91(16)
O1 Fe1 N2 171.19(16)
N3 Fe1 N2 95.94(16)
N1 Fe1 N2 80.30(16)
N4 Fe1 N2 87.45(15)
C17 O2 Fe1 127.4(3)
C1 O1 Fe1 128.0(3)
C23 N3 C24 119.7(4)
C23 N3 Fe1 125.6(3)
C24 N3 Fe1 114.3(3)
C31 N4 C32 118.8(4)
C31 N4 Fe1 127.5(3)
C32 N4 Fe1 113.7(3)
C7 N1 C8 119.7(4)
C7 N1 Fe1 126.0(3)
C8 N1 Fe1 114.3(3)
C15 N2 C16 119.2(5)
C15 N2 Fe1 127.3(4)
C16 N2 Fe1 113.5(3)
O2 C17 C18 117.8(5)
O2 C17 C22 125.4(5)
C18 C17 C22 116.8(6)
C19 C18 C17 122.2(6)
C19 C18 H18 118.9
C17 C18 H18 118.9
C18 C19 C20 119.9(6)
C18 C19 H19 120.1
C20 C19 H19 120.1
C21 C20 C19 120.0(6)
C21 C20 Cl2 119.9(6)
C19 C20 Cl2 120.1(5)
C20 C21 C22 121.1(6)
C20 C21 H21 119.4
C22 C21 H21 119.4
C21 C22 C17 119.9(5)
C21 C22 C23 116.2(5)
C17 C22 C23 123.8(5)
N3 C23 C22 125.2(4)
N3 C23 H23 117.4
C22 C23 H23 117.4
C25 C24 C32 119.1(5)
C25 C24 N3 126.3(5)
C32 C24 N3 114.5(4)
C24 C25 C26 119.4(6)
C24 C25 H25 120.3
C26 C25 H25 120.3
C27 C26 C25 122.6(5)
C27 C26 H26 118.7
C25 C26 H26 118.7
C26 C27 C28 119.4(5)
C26 C27 H27 120.3
C28 C27 H27 120.3
C29 C28 C27 124.7(5)
C29 C28 C32 117.0(5)
C27 C28 C32 118.3(5)
C30 C29 C28 120.9(5)
C30 C29 H29 119.5
C28 C29 H29 119.5
C29 C30 C31 119.2(5)
C29 C30 H30 120.4
C31 C30 H30 120.4
N4 C31 C30 122.5(5)
N4 C31 H31 118.7
C30 C31 H31 118.7
N4 C32 C24 117.4(4)
N4 C32 C28 121.5(4)
C24 C32 C28 121.1(4)
O1 C1 C6 125.9(4)
O1 C1 C2 119.2(5)
C6 C1 C2 114.9(4)
C3 C2 C1 123.1(5)
C3 C2 H2 118.5
C1 C2 H2 118.5
C2 C3 C4 120.7(5)
C2 C3 H3 119.7
C4 C3 H3 119.7
C3 C4 C5 120.4(5)
C3 C4 Cl1 120.0(4)
C5 C4 Cl1 119.6(4)
C4 C5 C6 119.9(5)
C4 C5 H5 120.1
C6 C5 H5 120.1
C5 C6 C1 121.1(4)
C5 C6 C7 115.5(4)
C1 C6 C7 123.4(4)
N1 C7 C6 125.3(4)
N1 C7 H7 117.3
C6 C7 H7 117.3
C9 C8 N1 127.0(5)
C9 C8 C16 118.9(4)
N1 C8 C16 114.1(4)
C8 C9 C10 119.4(6)
C8 C9 H9 120.3
C10 C9 H9 120.3
C11 C10 C9 122.3(6)
C11 C10 H10 118.9
C9 C10 H10 118.9
C10 C11 C12 120.3(5)
C10 C11 H11 119.8
C12 C11 H11 119.8
C11 C12 C16 118.9(6)
C11 C12 C13 124.6(6)
C16 C12 C13 116.4(6)
C14 C13 C12 120.7(6)
C14 C13 H13 119.6
C12 C13 H13 119.6
C13 C14 C15 118.2(6)
C13 C14 H14 120.9
C15 C14 H14 120.9
N2 C15 C14 123.4(7)
N2 C15 H15 118.3
C14 C15 H15 118.3
N2 C16 C12 122.0(5)
N2 C16 C8 117.9(4)
C12 C16 C8 120.1(5)
O51 Fe51 O52 95.26(18)
O51 Fe51 N51 89.40(14)
O52 Fe51 N51 99.91(15)
O51 Fe51 N53 96.38(14)
O52 Fe51 N53 88.58(16)
N51 Fe51 N53 169.28(15)
O51 Fe51 N52 166.50(15)
O52 Fe51 N52 90.00(17)
N51 Fe51 N52 77.44(15)
N53 Fe51 N52 96.17(15)
O51 Fe51 N54 91.60(15)
O52 Fe51 N54 165.36(15)
N51 Fe51 N54 93.06(14)
N53 Fe51 N54 77.80(15)
N52 Fe51 N54 86.20(15)
C51 O51 Fe51 130.0(3)
C67 O52 Fe51 129.9(4)
C57 N51 C58 119.4(4)
C57 N51 Fe51 125.0(3)
C58 N51 Fe51 115.6(3)
C65 N52 C66 118.7(5)
C65 N52 Fe51 126.6(4)
C66 N52 Fe51 114.7(3)
C73 N53 C74 119.8(4)
C73 N53 Fe51 124.6(3)
C74 N53 Fe51 115.0(3)
C81 N54 C82 119.3(4)
C81 N54 Fe51 126.7(4)
C82 N54 Fe51 114.1(3)
O51 C51 C52 118.2(5)
O51 C51 C56 124.2(4)
C52 C51 C56 117.6(5)
C53 C52 C51 121.8(5)
C53 C52 H52 124(4)
C51 C52 H52 114(4)
C52 C53 C54 120.2(5)
C52 C53 H53 122(4)
C54 C53 H53 117(4)
C55 C54 C53 121.0(5)
C55 C54 Cl51 119.8(5)
C53 C54 Cl51 119.1(4)
C54 C55 C56 120.5(5)
C54 C55 H55 117(4)
C56 C55 H55 122(4)
C55 C56 C57 116.1(4)
C55 C56 C51 118.8(4)
C57 C56 C51 125.1(4)
N51 C57 C56 126.2(4)
N51 C57 H57 116(2)
C56 C57 H57 118(2)
C59 C58 N51 126.3(5)
C59 C58 C66 119.2(4)
N51 C58 C66 114.5(4)
C58 C59 C60 119.9(6)
C58 C59 H59 114(4)
C60 C59 H59 126(4)
C61 C60 C59 122.9(6)
C61 C60 H60 116(3)
C59 C60 H60 121(4)
C60 C61 C62 119.3(5)
C60 C61 H61 122(4)
C62 C61 H61 119(4)
C63 C62 C61 124.6(6)
C63 C62 C66 116.4(7)
C61 C62 C66 119.0(6)
C64 C63 C62 120.5(6)
C64 C63 H63 128(5)
C62 C63 H63 112(5)
C63 C64 C65 118.7(7)
C63 C64 H64 120(6)
C65 C64 H64 120(6)
N52 C65 C64 123.0(7)
N52 C65 H65 120(3)
C64 C65 H65 117(3)
N52 C66 C62 122.6(5)
N52 C66 C58 117.8(4)
C62 C66 C58 119.6(5)
O52 C67 C72 123.9(5)
O52 C67 C68 118.4(5)
C72 C67 C68 117.7(5)
C69 C68 C67 121.7(6)
C69 C68 H68 129(6)
C67 C68 H68 109(5)
C68 C69 C70 120.4(6)
C68 C69 H69 125(4)
C70 C69 H69 115(4)
C71 C70 C69 120.5(6)
C71 C70 Cl52 119.1(5)
C69 C70 Cl52 120.4(5)
C70 C71 C72 120.1(6)
C70 C71 H71 121(3)
C72 C71 H71 119(3)
C67 C72 C71 119.4(5)
C67 C72 C73 124.9(5)
C71 C72 C73 115.6(5)
N53 C73 C72 126.2(4)
N53 C73 H73 127(3)
C72 C73 H73 107(3)
C75 C74 C82 118.3(5)
C75 C74 N53 126.5(5)
C82 C74 N53 115.2(4)
C74 C75 C76 120.2(6)
C74 C75 H75 118(4)
C76 C75 H75 122(4)
C77 C76 C75 122.8(6)
C77 C76 H76 121(5)
C75 C76 H76 117(5)
C76 C77 C78 119.3(5)
C76 C77 H77 126(3)
C78 C77 H77 115(3)
C82 C78 C79 117.9(5)
C82 C78 C77 118.5(5)
C79 C78 C77 123.6(5)
C80 C79 C78 119.4(6)
C80 C79 H79 121(4)
C78 C79 H79 120(4)
C79 C80 C81 120.0(6)
C79 C80 H80 120(6)
C81 C80 H80 120(6)
N54 C81 C80 122.3(5)
N54 C81 H81 117(3)
C80 C81 H81 120(3)
N54 C82 C74 117.9(4)
N54 C82 C78 121.2(5)
C74 C82 C78 120.9(5)

loop_
_geom_bond_atom_site_label_1
_geom_bond_atom_site_label_2
_geom_bond_distance
Fe1 O2 1.969(4)
Fe1 O1 1.979(3)
Fe1 N3 2.028(4)
Fe1 N1 2.029(3)
Fe1 N4 2.066(4)
Fe1 N2 2.066(4)
Cl2 C20 1.749(7)
Cl1 C4 1.746(5)
O2 C17 1.307(7)
O1 C1 1.285(6)
N3 C23 1.303(6)
N3 C24 1.420(6)
N4 C31 1.327(6)
N4 C32 1.366(6)
N1 C7 1.307(6)
N1 C8 1.415(5)
N2 C15 1.311(6)
N2 C16 1.353(7)
C17 C18 1.418(8)
C17 C22 1.432(7)
C18 C19 1.370(11)
C18 H18 0.9500
C19 C20 1.398(10)
C19 H19 0.9500
C20 C21 1.376(8)
C21 C22 1.395(8)
C21 H21 0.9500
C22 C23 1.437(7)
C23 H23 0.9500
C24 C25 1.377(7)
C24 C32 1.411(7)
C25 C26 1.405(8)
C25 H25 0.9500
C26 C27 1.364(9)
C26 H26 0.9500
C27 C28 1.411(8)
C27 H27 0.9500
C28 C29 1.404(8)
C28 C32 1.419(7)
C29 C30 1.343(8)
C29 H29 0.9500
C30 C31 1.401(8)
C30 H30 0.9500
C31 H31 0.9500
C1 C6 1.435(7)
C1 C2 1.436(6)
C2 C3 1.351(8)
C2 H2 0.9500
C3 C4 1.369(9)
C3 H3 0.9500
C4 C5 1.394(7)
C5 C6 1.396(6)
C5 H5 0.9500
C6 C7 1.445(6)
C7 H7 0.9500
C8 C9 1.372(7)
C8 C16 1.430(7)
C9 C10 1.416(8)
C9 H9 0.9500
C10 C11 1.346(11)
C10 H10 0.9500
C11 C12 1.393(11)
C11 H11 0.9500
C12 C16 1.416(6)
C12 C13 1.414(10)
C13 C14 1.361(12)
C13 H13 0.9500
C14 C15 1.399(10)
C14 H14 0.9500
C15 H15 0.9500
Fe51 O51 2.006(3)
Fe51 O52 2.007(4)
Fe51 N51 2.090(4)
Fe51 N53 2.096(4)
Fe51 N52 2.139(3)
Fe51 N54 2.138(4)
Cl51 C54 1.759(5)
Cl52 C70 1.753(6)
O51 C51 1.293(6)
O52 C67 1.301(7)
N51 C57 1.314(5)
N51 C58 1.416(5)
N52 C65 1.316(6)
N52 C66 1.351(7)
N53 C73 1.295(6)
N53 C74 1.415(6)
N54 C81 1.326(7)
N54 C82 1.365(6)
C51 C52 1.418(7)
C51 C56 1.427(7)
C52 C53 1.360(9)
C52 H52 0.95(6)
C53 C54 1.383(9)
C53 H53 0.98(6)
C54 C55 1.364(7)
C55 C56 1.421(7)
C55 H55 0.88(6)
C56 C57 1.423(6)
C57 H57 0.97(4)
C58 C59 1.377(7)
C58 C66 1.427(7)
C59 C60 1.385(8)
C59 H59 1.04(8)
C60 C61 1.357(11)
C60 H60 1.03(7)
C61 C62 1.411(10)
C61 H61 1.01(7)
C62 C63 1.414(11)
C62 C66 1.418(6)
C63 C64 1.352(12)
C63 H63 0.87(7)
C64 C65 1.408(10)
C64 H64 0.84(9)
C65 H65 0.88(5)
C67 C72 1.408(7)
C67 C68 1.418(9)
C68 C69 1.357(10)
C68 H68 0.96(9)
C69 C70 1.383(10)
C69 H69 0.87(6)
C70 C71 1.374(9)
C71 C72 1.422(8)
C71 H71 0.94(6)
C72 C73 1.441(7)
C73 H73 0.92(5)
C74 C75 1.382(7)
C74 C82 1.416(7)
C75 C76 1.402(9)
C75 H75 1.01(7)
C76 C77 1.343(10)
C76 H76 0.84(8)
C77 C78 1.424(8)
C77 H77 0.99(6)
C78 C82 1.418(7)
C78 C79 1.414(9)
C79 C80 1.352(9)
C79 H79 0.84(6)
C80 C81 1.402(8)
C80 H80 0.93(9)
C81 H81 1.08(5)

loop_
_exptl_oxdiff_crystal_face_indexfrac_h
_exptl_oxdiff_crystal_face_indexfrac_k
_exptl_oxdiff_crystal_face_indexfrac_l
_exptl_oxdiff_crystal_face_x
_exptl_oxdiff_crystal_face_y
_exptl_oxdiff_crystal_face_z
6.0004 -0.0010 -3.9975 -0.2279 -0.6571 0.6183
-6.0004 0.0010 3.9975 0.2279 0.6571 -0.6183
0.9984 -8.0009 5.0013 0.9838 -0.2821 0.1073
-1.9985 8.0008 -1.0012 -0.8548 0.2636 -0.4208
6.0002 -0.0019 6.0041 0.0450 -1.0411 -0.0133
-6.0002 0.0019 -6.0041 -0.0450 1.0411 0.0133
3.0003 0.0004 -12.0004 -0.3869 0.0555 0.9407
-3.0003 -0.0004 12.0004 0.3869 -0.0555 -0.9407
